data_4337853
loop_
_publ_author_name
'Cheng, Eddie Chung-Chin'
'Lo, Wing-Yin'
'Lee, Terence Kwok-Ming'
'Zhu, Nianyong'
'Yam, Vivian Wing-Wah'

_publ_section_title
;
 Synthesis, Characterization, and Luminescence Studies of Discrete
 Polynuclear Gold(I) Sulfido and Selenido Complexes with Intramolecular
 Aurophilic Contacts.
;
_journal_issue 7
_journal_name_full 'Inorganic chemistry'
_journal_page_first 3854
_journal_paper_doi 10.1021/ic500215d
_journal_volume 53
_journal_year 2014
_chemical_formula_moiety 'C120 H126 Au10 Cl22 N4 O8 P8 Se4'
_chemical_formula_sum 'C120 H126 Au10 Cl22 N4 O8 P8 Se4'
_chemical_formula_weight 5065.41
_chemical_name_systematic
;
 ?
;
_space_group_IT_number 15
_symmetry_cell_setting monoclinic
_symmetry_space_group_name_Hall '-C 2yc'
_symmetry_space_group_name_H-M 'C 1 2/c 1'
_atom_sites_solution_hydrogens geom
_atom_sites_solution_primary direct
_atom_sites_solution_secondary difmap
_audit_creation_method SHELXL-97
_cell_angle_alpha 90.00
_cell_angle_beta 109.49(3)
_cell_angle_gamma 90.00
_cell_formula_units_Z 4
_cell_length_a 18.734(4)
_cell_length_b 34.153(7)
_cell_length_c 24.686(5)
_cell_measurement_temperature 253(2)
_cell_volume 14890(6)
_computing_cell_refinement Scalepack
_computing_data_collection Marcontrol
_computing_data_reduction Denzo
_computing_molecular_graphics 'Ortep-3 for Windows (Farrugia, 1997)'
_computing_publication_material 'WinGX publication routines (Farrugia, 1999)'
_computing_structure_refinement 'SHELXL-97 (Sheldrick, 1997)'
_computing_structure_solution 'SHELXS-97 (Sheldrick, 1997)'
_diffrn_ambient_temperature 253(2)
_diffrn_measured_fraction_theta_full 0.811
_diffrn_measured_fraction_theta_max 0.811
_diffrn_measurement_device_type 'Marresearch imaging plate mar300'
_diffrn_measurement_method Oscillation
_diffrn_radiation_monochromator graphite
_diffrn_radiation_source 'fine-focus sealed tube'
_diffrn_radiation_type MoK\a
_diffrn_radiation_wavelength 0.71073
_diffrn_reflns_av_R_equivalents 0.0907
_diffrn_reflns_av_sigmaI/netI 0.1366
_diffrn_reflns_limit_h_max 21
_diffrn_reflns_limit_h_min -21
_diffrn_reflns_limit_k_max 40
_diffrn_reflns_limit_k_min -40
_diffrn_reflns_limit_l_max 29
_diffrn_reflns_limit_l_min -29
_diffrn_reflns_number 40776
_diffrn_reflns_theta_full 25.35
_diffrn_reflns_theta_max 25.35
_diffrn_reflns_theta_min 1.30
_exptl_absorpt_coefficient_mu 11.322
_exptl_absorpt_correction_type none
_exptl_crystal_colour yellow
_exptl_crystal_density_diffrn 2.260
_exptl_crystal_density_method 'not measured'
_exptl_crystal_description prism
_exptl_crystal_F_000 9432
_exptl_crystal_size_max 0.4
_exptl_crystal_size_mid 0.3
_exptl_crystal_size_min 0.2
_refine_diff_density_max 1.960
_refine_diff_density_min -3.804
_refine_diff_density_rms 0.493
_refine_ls_extinction_method none
_refine_ls_goodness_of_fit_ref 0.887
_refine_ls_hydrogen_treatment constr
_refine_ls_matrix_type full
_refine_ls_number_parameters 716
_refine_ls_number_reflns 11074
_refine_ls_number_restraints 22
_refine_ls_restrained_S_all 0.887
_refine_ls_R_factor_all 0.0985
_refine_ls_R_factor_gt 0.0550
_refine_ls_shift/su_max 0.001
_refine_ls_shift/su_mean 0.000
_refine_ls_structure_factor_coef Fsqd
_refine_ls_weighting_details 'calc w=1/[\s^2^(Fo^2^)+(0.0721P)^2^+0.0000P] where P=(Fo^2^+2Fc^2^)/3'
_refine_ls_weighting_scheme calc
_refine_ls_wR_factor_gt 0.1308
_refine_ls_wR_factor_ref 0.1494
_reflns_number_gt 6112
_reflns_number_total 11074
_reflns_threshold_expression >2sigma(I)
_cod_data_source_file ic500215d_si_002.cif
_cod_data_source_block mar818
_cod_depositor_comments 'Adding full bibliography for 4337851--4337855.cif.'
_cod_original_cell_volume 14890(5)
_cod_database_code 4337853

loop_
_symmetry_equiv_pos_as_xyz
'x, y, z'
'-x, y, -z+1/2'
'x+1/2, y+1/2, z'
'-x+1/2, y+1/2, -z+1/2'
'-x, -y, -z'
'x, -y, z-1/2'
'-x+1/2, -y+1/2, -z'
'x+1/2, -y+1/2, z-1/2'

loop_
_atom_site_label
_atom_site_type_symbol
_atom_site_fract_x
_atom_site_fract_y
_atom_site_fract_z
_atom_site_U_iso_or_equiv
_atom_site_adp_type
_atom_site_occupancy
_atom_site_symmetry_multiplicity
_atom_site_calc_flag
_atom_site_refinement_flags
Au1 Au 0.67618(4) 0.12514(2) 0.80947(3) 0.0600(2) Uani 1 1 d .
Au2 Au 0.58880(4) 0.165993(19) 0.87593(3) 0.0564(2) Uani 1 1 d .
Au3 Au 0.5000 0.13614(3) 0.7500 0.0552(3) Uani 1 2 d S
Au4 Au 0.64772(4) 0.198765(19) 0.72638(3) 0.0548(2) Uani 1 1 d .
Au5 Au 0.51935(4) 0.238550(19) 0.63152(3) 0.0521(2) Uani 1 1 d .
Au6 Au 0.5000 0.22837(3) 0.7500 0.0497(3) Uani 1 2 d S
Se1 Se 0.60109(11) 0.13159(5) 0.70894(7) 0.0580(5) Uani 1 1 d .
Se2 Se 0.59641(9) 0.23337(5) 0.84519(6) 0.0489(4) Uani 1 1 d .
P1 P 0.7486(3) 0.11512(13) 0.90218(19) 0.0639(14) Uani 1 1 d .
P2 P 0.6066(3) 0.10904(13) 0.92647(19) 0.0651(15) Uani 1 1 d .
P3 P 0.7130(3) 0.25526(13) 0.72841(18) 0.0551(12) Uani 1 1 d .
P4 P 0.6249(3) 0.24601(13) 0.60728(18) 0.0549(12) Uani 1 1 d .
N1 N 0.6981(8) 0.0959(4) 0.9414(6) 0.061(4) Uani 1 1 d .
N2 N 0.6977(8) 0.2683(4) 0.6592(5) 0.055(4) Uani 1 1 d .
C1 C 0.7298(12) 0.0613(6) 0.9802(8) 0.100(8) Uani 1 1 d .
H1A H 0.7630 0.0465 0.9649 0.120 Uiso 1 1 calc R
H1B H 0.6885 0.0442 0.9804 0.120 Uiso 1 1 calc R
C2 C 0.7742(12) 0.0736(6) 1.0422(9) 0.105(8) Uani 1 1 d .
H2A H 0.7415 0.0878 1.0587 0.126 Uiso 1 1 calc R
H2B H 0.8163 0.0903 1.0430 0.126 Uiso 1 1 calc R
C3 C 0.8036(16) 0.0352(8) 1.0771(12) 0.191(17) Uani 1 1 d .
H3A H 0.7627 0.0169 1.0700 0.287 Uiso 1 1 calc R
H3B H 0.8232 0.0412 1.1173 0.287 Uiso 1 1 calc R
H3C H 0.8430 0.0240 1.0652 0.287 Uiso 1 1 calc R
C4 C 0.7918(10) 0.1592(5) 0.9373(7) 0.058(5) Uani 1 1 d .
C5 C 0.7907(12) 0.1724(5) 0.9907(7) 0.078(6) Uani 1 1 d .
H5 H 0.7668 0.1579 1.0115 0.093 Uiso 1 1 calc R
C6 C 0.8244(14) 0.2061(6) 1.0110(9) 0.094(8) Uani 1 1 d .
H6 H 0.8231 0.2148 1.0464 0.113 Uiso 1 1 calc R
C7 C 0.8597(15) 0.2279(6) 0.9835(9) 0.101(9) Uani 1 1 d .
H7 H 0.8817 0.2513 1.0000 0.121 Uiso 1 1 calc R
C8 C 0.8646(14) 0.2172(6) 0.9330(10) 0.102(8) Uani 1 1 d .
H8 H 0.8903 0.2326 0.9145 0.123 Uiso 1 1 calc R
C9 C 0.8291(13) 0.1812(6) 0.9080(9) 0.089(7) Uani 1 1 d .
H9 H 0.8312 0.1728 0.8727 0.107 Uiso 1 1 calc R
C10 C 0.8223(11) 0.0814(5) 0.9109(8) 0.086(7) Uani 1 1 d .
C11 C 0.8924(11) 0.0848(6) 0.9530(9) 0.092(7) Uani 1 1 d .
H11 H 0.9018 0.1047 0.9802 0.110 Uiso 1 1 calc R
C12 C 0.9487(14) 0.0578(9) 0.9540(16) 0.170(15) Uani 1 1 d .
H12 H 0.9947 0.0586 0.9840 0.204 Uiso 1 1 calc R
C13 C 0.938(2) 0.0303(10) 0.9120(17) 0.23(3) Uani 1 1 d .
H13 H 0.9785 0.0150 0.9111 0.278 Uiso 1 1 calc R
C14 C 0.8734(17) 0.0252(10) 0.8741(15) 0.193(19) Uani 1 1 d .
H14 H 0.8654 0.0041 0.8490 0.232 Uiso 1 1 calc R
C15 C 0.8139(15) 0.0515(7) 0.8701(12) 0.147(13) Uani 1 1 d .
H15 H 0.7683 0.0491 0.8400 0.177 Uiso 1 1 calc R
C16 C 0.5931(11) 0.1159(5) 0.9937(7) 0.070(6) Uani 1 1 d .
C17 C 0.5796(12) 0.0852(7) 1.0284(9) 0.099(8) Uani 1 1 d .
H17 H 0.5783 0.0598 1.0148 0.119 Uiso 1 1 calc R
C18 C 0.5678(15) 0.0905(9) 1.0817(9) 0.120(10) Uani 1 1 d .
H18 H 0.5574 0.0698 1.1023 0.145 Uiso 1 1 calc R
C19 C 0.5732(13) 0.1295(8) 1.1011(8) 0.096(8) Uani 1 1 d .
H19 H 0.5657 0.1351 1.1357 0.115 Uiso 1 1 calc R
C20 C 0.5895(14) 0.1598(6) 1.0694(8) 0.095(8) Uani 1 1 d .
H20 H 0.5962 0.1851 1.0841 0.114 Uiso 1 1 calc R
C21 C 0.5955(11) 0.1526(6) 1.0183(8) 0.073(6) Uani 1 1 d .
H21 H 0.6018 0.1741 0.9971 0.088 Uiso 1 1 calc R
C22 C 0.5486(14) 0.0667(5) 0.8922(9) 0.081(7) Uani 1 1 d .
C23 C 0.4808(14) 0.0611(6) 0.8969(9) 0.089(7) Uani 1 1 d .
H23 H 0.4652 0.0776 0.9207 0.106 Uiso 1 1 calc R
C24 C 0.4309(17) 0.0306(8) 0.8668(12) 0.137(14) Uani 1 1 d .
H24 H 0.3823 0.0276 0.8683 0.164 Uiso 1 1 calc R
C25 C 0.4625(19) 0.0045(9) 0.8334(13) 0.130(13) Uani 1 1 d .
H25 H 0.4349 -0.0173 0.8153 0.156 Uiso 1 1 calc R
C26 C 0.5315(19) 0.0115(7) 0.8283(9) 0.120(11) Uani 1 1 d .
H26 H 0.5488 -0.0042 0.8044 0.144 Uiso 1 1 calc R
C27 C 0.5775(13) 0.0430(6) 0.8597(8) 0.086(7) Uani 1 1 d .
H27 H 0.6258 0.0472 0.8582 0.103 Uiso 1 1 calc R
C28 C 0.7417(11) 0.3020(5) 0.6461(7) 0.069(6) Uani 1 1 d .
H28A H 0.7648 0.3171 0.6808 0.083 Uiso 1 1 calc R
H28B H 0.7073 0.3190 0.6178 0.083 Uiso 1 1 calc R
C29 C 0.8033(11) 0.2871(6) 0.6233(8) 0.077(6) Uani 1 1 d .
H29A H 0.7816 0.2706 0.5898 0.092 Uiso 1 1 calc R
H29B H 0.8411 0.2722 0.6525 0.092 Uiso 1 1 calc R
C30 C 0.8386(15) 0.3245(8) 0.6072(11) 0.132(10) Uani 1 1 d .
H30A H 0.7998 0.3395 0.5798 0.197 Uiso 1 1 calc R
H30B H 0.8766 0.3173 0.5909 0.197 Uiso 1 1 calc R
H30C H 0.8613 0.3400 0.6411 0.197 Uiso 1 1 calc R
C31 C 0.8150(9) 0.2495(6) 0.7618(7) 0.058(5) Uani 1 1 d .
C32 C 0.8643(10) 0.2799(6) 0.7771(7) 0.068(5) Uani 1 1 d .
H32 H 0.8470 0.3056 0.7725 0.082 Uiso 1 1 calc R
C33 C 0.9421(12) 0.2715(8) 0.8003(9) 0.098(7) Uani 1 1 d .
H33 H 0.9760 0.2923 0.8109 0.117 Uiso 1 1 calc R
C34 C 0.9696(14) 0.2351(9) 0.8077(10) 0.105(9) Uani 1 1 d .
H34 H 1.0214 0.2304 0.8231 0.126 Uiso 1 1 calc R
C35 C 0.9187(14) 0.2047(8) 0.7917(11) 0.105(8) Uani 1 1 d .
H35 H 0.9370 0.1792 0.7971 0.126 Uiso 1 1 calc R
C36 C 0.8435(10) 0.2103(6) 0.7685(8) 0.076(6) Uani 1 1 d .
H36 H 0.8107 0.1891 0.7570 0.091 Uiso 1 1 calc R
C37 C 0.6898(10) 0.2978(5) 0.7643(8) 0.058(5) Uani 1 1 d .
C38 C 0.7283(11) 0.3034(6) 0.8206(8) 0.069(5) Uani 1 1 d .
H38 H 0.7697 0.2878 0.8401 0.083 Uiso 1 1 calc R
C39 C 0.7030(14) 0.3340(7) 0.8493(9) 0.094(7) Uani 1 1 d .
H39 H 0.7250 0.3375 0.8888 0.112 Uiso 1 1 calc R
C40 C 0.6453(15) 0.3585(7) 0.8173(11) 0.109(9) Uani 1 1 d .
H40 H 0.6328 0.3805 0.8344 0.131 Uiso 1 1 calc R
C41 C 0.6073(14) 0.3507(9) 0.7617(12) 0.142(13) Uani 1 1 d .
H41 H 0.5651 0.3656 0.7419 0.170 Uiso 1 1 calc R
C42 C 0.6301(11) 0.3213(6) 0.7339(8) 0.074(6) Uani 1 1 d .
H42 H 0.6055 0.3170 0.6949 0.089 Uiso 1 1 calc R
C43 C 0.6084(9) 0.2757(5) 0.5448(7) 0.055(5) Uani 1 1 d .
C44 C 0.5640(12) 0.3079(7) 0.5381(9) 0.089(7) Uani 1 1 d .
H44 H 0.5432 0.3138 0.5664 0.107 Uiso 1 1 calc R
C45 C 0.5485(13) 0.3321(7) 0.4910(10) 0.099(7) Uani 1 1 d .
H45 H 0.5174 0.3539 0.4876 0.119 Uiso 1 1 calc R
C46 C 0.5792(15) 0.3239(8) 0.4494(10) 0.105(8) Uani 1 1 d .
H46 H 0.5680 0.3394 0.4167 0.126 Uiso 1 1 calc R
C47 C 0.6279(15) 0.2916(8) 0.4563(9) 0.108(8) Uani 1 1 d .
H47 H 0.6518 0.2869 0.4295 0.129 Uiso 1 1 calc R
C48 C 0.6402(12) 0.2670(6) 0.5023(8) 0.079(6) Uani 1 1 d .
C49 C 0.6597(10) 0.2004(5) 0.5914(7) 0.054(5) Uani 1 1 d .
C50 C 0.7319(11) 0.1869(6) 0.6148(9) 0.073(6) Uani 1 1 d .
H50 H 0.7687 0.2025 0.6402 0.087 Uiso 1 1 calc R
C51 C 0.7502(12) 0.1505(7) 0.6011(10) 0.098(8) Uani 1 1 d .
H51 H 0.7993 0.1414 0.6184 0.117 Uiso 1 1 calc R
C52 C 0.7003(16) 0.1276(6) 0.5638(10) 0.101(8) Uani 1 1 d .
H52 H 0.7145 0.1027 0.5562 0.121 Uiso 1 1 calc R
C53 C 0.6303(15) 0.1400(6) 0.5373(9) 0.097(8) Uani 1 1 d .
H53 H 0.5972 0.1244 0.5092 0.116 Uiso 1 1 calc R
C54 C 0.6057(12) 0.1752(6) 0.5505(7) 0.080(6) Uani 1 1 d .
H54 H 0.5555 0.1828 0.5336 0.096 Uiso 1 1 calc R
Cl1 Cl 0.5000 0.4702(4) 0.7500 0.163(6) Uani 1 2 d S
O1 O -0.0629(18) 0.3640(10) 0.7518(14) 0.260(14) Uiso 1 1 d .
O2 O -0.0139(17) 0.4090(9) 0.7050(12) 0.228(12) Uiso 1 1 d .
Cl2 Cl 0.0000 0.3892(3) 0.7500 0.138(5) Uani 1 2 d S
O3 O 0.507(3) 0.4898(15) 0.7011(19) 0.37(2) Uiso 1 1 d .
O4 O 0.445(3) 0.4435(17) 0.730(2) 0.45(3) Uiso 1 1 d .
Cl3 Cl 0.6076(6) 0.0349(2) 0.4823(4) 0.170(4) Uani 1 1 d .
Cl4 Cl 0.7242(8) 0.0541(5) 0.4383(7) 0.281(7) Uani 1 1 d .
C55 C 0.6450(17) 0.0597(10) 0.4334(13) 0.150(11) Uiso 1 1 d .
H55A H 0.6143 0.0521 0.3947 0.180 Uiso 1 1 calc R
H55B H 0.6373 0.0875 0.4368 0.180 Uiso 1 1 calc R
Cl5 Cl 0.4836(6) 0.3801(4) 0.6093(4) 0.191(4) Uani 1 1 d D
Cl6 Cl 0.6160(8) 0.4132(4) 0.5995(5) 0.248(6) Uani 1 1 d D
C56 C 0.5453(14) 0.4183(9) 0.6301(14) 0.170(13) Uiso 1 1 d D
H56A H 0.5675 0.4186 0.6716 0.204 Uiso 1 1 calc R
H56B H 0.5186 0.4428 0.6178 0.204 Uiso 1 1 calc R
Cl7 Cl 0.8447(16) 0.0989(9) 0.7487(11) 0.475(11) Uiso 1 1 d D
Cl8 Cl 0.7954(15) 0.0447(9) 0.6799(11) 0.475(11) Uiso 1 1 d D
C57 C 0.760(2) 0.0772(13) 0.716(2) 0.28(3) Uiso 1 1 d D
Cl9 Cl 0.8837(17) 0.0647(9) 0.5730(13) 0.539(18) Uiso 1 1 d D
Cl10 Cl 0.9660(17) 0.1026(9) 0.6827(10) 0.510(16) Uiso 1 1 d D
C58 C 0.915(3) 0.0635(13) 0.6466(15) 0.29(3) Uiso 1 1 d D
Cl11 Cl 0.2928(11) -0.0300(6) 0.7145(8) 0.282(8) Uiso 0.80 1 d PD
Cl12 Cl 0.2775(15) -0.0974(8) 0.7499(11) 0.363(12) Uiso 0.80 1 d PD
C59 C 0.240(3) -0.0221(11) 0.7644(18) 0.46(3) Uiso 1 1 d D
C60 C 0.277(3) -0.0648(11) 0.8089(16) 0.52(3) Uiso 1 1 d D
Cl13 Cl 0.277(3) -0.0648(11) 0.8089(16) 0.52(3) Uiso 0.20 1 d PD
Cl14 Cl 0.240(3) -0.0221(11) 0.7644(18) 0.46(3) Uiso 0.20 1 d PD

loop_
_atom_site_aniso_label
_atom_site_aniso_U_11
_atom_site_aniso_U_22
_atom_site_aniso_U_33
_atom_site_aniso_U_23
_atom_site_aniso_U_13
_atom_site_aniso_U_12
Au1 0.0738(5) 0.0435(4) 0.0508(4) -0.0043(3) 0.0047(4) 0.0046(4)
Au2 0.0721(5) 0.0390(4) 0.0500(4) 0.0043(3) 0.0096(3) -0.0015(3)
Au3 0.0661(7) 0.0397(6) 0.0500(5) 0.000 0.0062(5) 0.000
Au4 0.0638(5) 0.0462(4) 0.0514(4) 0.0025(3) 0.0154(3) -0.0010(3)
Au5 0.0601(4) 0.0475(4) 0.0478(4) 0.0007(3) 0.0168(3) 0.0017(3)
Au6 0.0638(6) 0.0408(5) 0.0436(5) 0.000 0.0165(4) 0.000
Se1 0.0734(12) 0.0435(10) 0.0497(9) -0.0059(7) 0.0107(9) 0.0030(9)
Se2 0.0589(11) 0.0393(10) 0.0472(9) -0.0013(7) 0.0160(8) -0.0065(8)
P1 0.078(4) 0.044(3) 0.055(3) -0.003(2) 0.002(3) 0.003(2)
P2 0.083(4) 0.042(3) 0.054(3) 0.007(2) 0.002(3) -0.011(3)
P3 0.061(3) 0.052(3) 0.049(3) -0.001(2) 0.014(2) 0.001(2)
P4 0.062(3) 0.054(3) 0.048(3) -0.001(2) 0.017(2) 0.000(2)
N1 0.073(10) 0.028(8) 0.070(9) 0.010(6) 0.006(8) -0.002(7)
N2 0.071(10) 0.043(8) 0.055(8) 0.002(6) 0.029(7) -0.006(7)
C1 0.119(18) 0.062(14) 0.078(14) 0.016(11) -0.023(13) -0.011(12)
C2 0.094(16) 0.097(18) 0.090(16) 0.039(13) -0.013(13) -0.024(13)
C3 0.18(3) 0.13(3) 0.16(3) 0.06(2) -0.07(2) -0.01(2)
C4 0.063(12) 0.047(11) 0.053(11) 0.014(8) 0.005(9) 0.004(9)
C5 0.117(17) 0.054(13) 0.050(11) -0.010(9) 0.014(12) -0.015(11)
C6 0.15(2) 0.061(15) 0.067(13) -0.029(11) 0.030(14) -0.035(15)
C7 0.15(2) 0.046(13) 0.070(14) -0.013(11) -0.016(15) -0.024(13)
C8 0.13(2) 0.073(16) 0.092(17) 0.004(13) 0.022(16) -0.043(14)
C9 0.110(18) 0.076(15) 0.087(15) -0.032(12) 0.042(14) -0.023(14)
C10 0.091(15) 0.055(12) 0.072(13) -0.017(10) -0.024(12) 0.012(11)
C11 0.073(15) 0.069(14) 0.101(16) 0.000(11) -0.015(13) 0.009(12)
C12 0.069(18) 0.12(3) 0.27(4) -0.01(3) 0.00(2) 0.034(18)
C13 0.20(4) 0.13(3) 0.26(4) -0.12(3) -0.08(3) 0.08(3)
C14 0.14(3) 0.15(3) 0.21(4) -0.07(2) -0.05(3) 0.08(2)
C15 0.13(2) 0.071(17) 0.17(3) -0.042(17) -0.033(19) 0.052(16)
C16 0.093(15) 0.052(12) 0.050(10) 0.007(9) 0.003(10) -0.015(10)
C17 0.098(17) 0.078(16) 0.089(16) 0.008(13) -0.013(14) -0.020(13)
C18 0.16(3) 0.15(3) 0.058(14) 0.025(15) 0.042(17) -0.03(2)
C19 0.101(18) 0.13(2) 0.054(13) -0.021(14) 0.019(13) 0.016(16)
C20 0.17(2) 0.071(15) 0.051(12) -0.004(11) 0.041(15) -0.029(15)
C21 0.083(14) 0.069(14) 0.064(13) 0.007(10) 0.020(11) -0.013(11)
C22 0.105(18) 0.028(11) 0.074(14) 0.012(9) -0.018(13) 0.000(12)
C23 0.109(19) 0.056(14) 0.076(14) 0.012(10) -0.002(14) -0.024(14)
C24 0.13(2) 0.077(19) 0.12(2) 0.038(15) -0.060(19) -0.051(18)
C25 0.14(3) 0.08(2) 0.13(3) 0.019(17) -0.01(2) -0.04(2)
C26 0.21(3) 0.062(16) 0.062(14) -0.018(11) 0.004(18) -0.021(19)
C27 0.108(17) 0.052(13) 0.072(13) 0.005(10) -0.002(13) -0.010(12)
C28 0.074(14) 0.075(14) 0.054(11) 0.015(9) 0.014(10) -0.024(11)
C29 0.067(14) 0.096(17) 0.080(14) 0.001(11) 0.040(12) -0.014(12)
C30 0.14(2) 0.15(3) 0.13(2) 0.000(18) 0.064(19) -0.05(2)
C31 0.043(10) 0.073(14) 0.053(10) 0.012(9) 0.010(8) 0.010(10)
C32 0.060(13) 0.071(14) 0.067(12) 0.004(10) 0.012(10) -0.008(11)
C33 0.065(16) 0.12(2) 0.107(18) 0.020(15) 0.025(13) -0.015(15)
C34 0.079(18) 0.12(2) 0.11(2) 0.043(17) 0.026(15) 0.032(17)
C35 0.086(19) 0.086(18) 0.14(2) 0.004(15) 0.026(16) 0.017(15)
C36 0.052(13) 0.085(16) 0.083(14) 0.013(11) 0.013(10) 0.012(11)
C37 0.070(13) 0.038(10) 0.071(12) -0.012(9) 0.031(10) -0.003(9)
C38 0.080(14) 0.068(13) 0.062(12) -0.015(10) 0.026(11) 0.002(11)
C39 0.108(19) 0.11(2) 0.074(14) -0.026(14) 0.046(14) -0.026(16)
C40 0.13(2) 0.079(17) 0.12(2) -0.048(15) 0.039(18) 0.015(16)
C41 0.082(18) 0.17(3) 0.15(3) -0.08(2) 0.011(18) 0.052(18)
C42 0.075(13) 0.074(14) 0.057(11) -0.017(10) 0.000(11) 0.014(11)
C43 0.046(11) 0.058(12) 0.060(11) 0.001(9) 0.018(9) 0.002(9)
C44 0.100(17) 0.095(18) 0.091(15) 0.035(13) 0.059(14) 0.020(14)
C45 0.098(18) 0.098(19) 0.105(18) 0.029(15) 0.040(16) 0.022(14)
C46 0.14(2) 0.10(2) 0.093(17) 0.037(15) 0.072(17) 0.004(18)
C47 0.16(2) 0.10(2) 0.090(16) 0.015(14) 0.082(17) 0.018(18)
C48 0.100(16) 0.085(16) 0.060(12) 0.010(11) 0.039(12) -0.001(12)
C49 0.070(13) 0.040(10) 0.056(10) -0.006(8) 0.024(10) -0.007(9)
C50 0.067(14) 0.067(14) 0.097(15) -0.020(11) 0.043(12) 0.001(11)
C51 0.063(14) 0.084(17) 0.13(2) -0.019(15) 0.012(14) 0.016(13)
C52 0.13(2) 0.057(14) 0.107(19) -0.014(13) 0.024(17) 0.022(15)
C53 0.14(2) 0.066(15) 0.069(14) -0.040(11) 0.014(15) 0.003(15)
C54 0.086(15) 0.077(15) 0.058(12) -0.004(10) -0.001(11) 0.003(12)
Cl1 0.228(14) 0.095(8) 0.116(8) 0.000 -0.010(9) 0.000
Cl2 0.229(14) 0.080(6) 0.083(6) 0.000 0.021(7) 0.000
Cl3 0.214(9) 0.091(5) 0.188(8) -0.031(5) 0.046(7) 0.023(6)
Cl4 0.243(14) 0.270(17) 0.38(2) 0.054(14) 0.168(14) 0.067(12)
Cl5 0.196(9) 0.232(12) 0.170(8) 0.031(8) 0.094(7) 0.063(9)
Cl6 0.262(14) 0.208(12) 0.238(12) -0.052(10) 0.036(11) -0.050(10)

loop_
_atom_type_symbol
_atom_type_description
_atom_type_scat_dispersion_real
_atom_type_scat_dispersion_imag
_atom_type_scat_source
Au Au -2.0133 8.8022 'International Tables Vol C Tables 4.2.6.8 and 6.1.1.4'
Se Se -0.0929 2.2259 'International Tables Vol C Tables 4.2.6.8 and 6.1.1.4'
P P 0.1023 0.0942 'International Tables Vol C Tables 4.2.6.8 and 6.1.1.4'
N N 0.0061 0.0033 'International Tables Vol C Tables 4.2.6.8 and 6.1.1.4'
C C 0.0033 0.0016 'International Tables Vol C Tables 4.2.6.8 and 6.1.1.4'
Cl Cl 0.1484 0.1585 'International Tables Vol C Tables 4.2.6.8 and 6.1.1.4'
O O 0.0106 0.0060 'International Tables Vol C Tables 4.2.6.8 and 6.1.1.4'
H H 0.0000 0.0000 'International Tables Vol C Tables 4.2.6.8 and 6.1.1.4'

loop_
_geom_angle_atom_site_label_1
_geom_angle_atom_site_label_2
_geom_angle_atom_site_label_3
_geom_angle
_geom_angle_site_symmetry_1
_geom_angle_site_symmetry_3
P1 Au1 Se1 176.23(13) . .
P1 Au1 Au2 76.77(14) . .
Se1 Au1 Au2 106.28(5) . .
P1 Au1 Au3 132.02(15) . .
Se1 Au1 Au3 49.62(5) . .
Au2 Au1 Au3 61.65(3) . .
P1 Au1 Au4 133.44(12) . .
Se1 Au1 Au4 49.51(4) . .
Au2 Au1 Au4 88.88(3) . .
Au3 Au1 Au4 71.41(3) . .
P2 Au2 Se2 164.42(12) . .
P2 Au2 Au1 84.04(15) . .
Se2 Au2 Au1 99.68(5) . .
P2 Au2 Au3 101.30(12) . .
Se2 Au2 Au3 93.69(4) . .
Au1 Au2 Au3 61.31(3) . .
P2 Au2 Au5 132.43(15) . 2_656
Se2 Au2 Au5 49.25(5) . 2_656
Au1 Au2 Au5 141.50(3) . 2_656
Au3 Au2 Au5 94.51(3) . 2_656
Se1 Au3 Se1 172.68(9) 2_656 .
Se1 Au3 Au6 93.66(4) 2_656 .
Se1 Au3 Au6 93.66(4) . .
Se1 Au3 Au1 129.60(4) 2_656 .
Se1 Au3 Au1 49.26(4) . .
Au6 Au3 Au1 96.84(2) . .
Se1 Au3 Au1 49.26(4) 2_656 2_656
Se1 Au3 Au1 129.60(4) . 2_656
Au6 Au3 Au1 96.84(2) . 2_656
Au1 Au3 Au1 166.33(4) . 2_656
Se1 Au3 Au2 80.71(5) 2_656 .
Se1 Au3 Au2 101.69(5) . .
Au6 Au3 Au2 71.21(2) . .
Au1 Au3 Au2 57.05(3) . .
Au1 Au3 Au2 128.36(3) 2_656 .
Se1 Au3 Au2 101.69(5) 2_656 2_656
Se1 Au3 Au2 80.71(5) . 2_656
Au6 Au3 Au2 71.21(2) . 2_656
Au1 Au3 Au2 128.36(3) . 2_656
Au1 Au3 Au2 57.05(3) 2_656 2_656
Au2 Au3 Au2 142.42(4) . 2_656
P3 Au4 Se1 163.45(14) . .
P3 Au4 Au5 85.39(11) . .
Se1 Au4 Au5 97.98(5) . .
P3 Au4 Au1 133.15(11) . .
Se1 Au4 Au1 48.92(4) . .
Au5 Au4 Au1 139.99(3) . .
P3 Au4 Au6 102.74(13) . .
Se1 Au4 Au6 92.81(5) . .
Au5 Au4 Au6 59.25(2) . .
Au1 Au4 Au6 95.86(3) . .
P4 Au5 Se2 177.22(12) . 2_656
P4 Au5 Au4 73.70(11) . .
Se2 Au5 Au4 108.82(5) 2_656 .
P4 Au5 Au6 130.75(11) . .
Se2 Au5 Au6 50.99(4) 2_656 .
Au4 Au5 Au6 62.30(3) . .
P4 Au5 Au2 132.16(12) . 2_656
Se2 Au5 Au2 49.63(4) 2_656 2_656
Au4 Au5 Au2 91.22(3) . 2_656
Au6 Au5 Au2 72.04(3) . 2_656
Se2 Au6 Se2 171.99(8) . 2_656
Se2 Au6 Au5 50.49(5) . 2_656
Se2 Au6 Au5 128.35(5) 2_656 2_656
Se2 Au6 Au5 128.35(5) . .
Se2 Au6 Au5 50.49(5) 2_656 .
Au5 Au6 Au5 167.05(4) 2_656 .
Se2 Au6 Au3 94.01(4) . .
Se2 Au6 Au3 94.01(4) 2_656 .
Au5 Au6 Au3 96.47(2) 2_656 .
Au5 Au6 Au3 96.47(2) . .
Se2 Au6 Au4 104.78(5) . 2_656
Se2 Au6 Au4 77.84(5) 2_656 2_656
Au5 Au6 Au4 58.45(3) 2_656 2_656
Au5 Au6 Au4 126.51(3) . 2_656
Au3 Au6 Au4 71.45(2) . 2_656
Se2 Au6 Au4 77.84(5) . .
Se2 Au6 Au4 104.78(5) 2_656 .
Au5 Au6 Au4 126.51(3) 2_656 .
Au5 Au6 Au4 58.45(3) . .
Au3 Au6 Au4 71.45(2) . .
Au4 Au6 Au4 142.90(4) 2_656 .
Au1 Se1 Au3 81.11(6) . .
Au1 Se1 Au4 81.57(5) . .
Au3 Se1 Au4 98.57(7) . .
Au5 Se2 Au2 81.12(6) 2_656 .
Au5 Se2 Au6 78.52(5) 2_656 .
Au2 Se2 Au6 97.57(6) . .
N1 P1 C10 104.0(9) . .
N1 P1 C4 107.3(8) . .
C10 P1 C4 106.4(9) . .
N1 P1 Au1 112.1(5) . .
C10 P1 Au1 113.9(7) . .
C4 P1 Au1 112.6(5) . .
N1 P2 C16 106.3(8) . .
N1 P2 C22 107.0(10) . .
C16 P2 C22 106.8(11) . .
N1 P2 Au2 107.4(5) . .
C16 P2 Au2 111.0(6) . .
C22 P2 Au2 117.7(6) . .
N2 P3 C31 106.5(8) . .
N2 P3 C37 106.9(8) . .
C31 P3 C37 104.5(8) . .
N2 P3 Au4 107.0(5) . .
C31 P3 Au4 113.1(6) . .
C37 P3 Au4 118.2(6) . .
N2 P4 C49 107.2(7) . .
N2 P4 C43 105.0(7) . .
C49 P4 C43 106.1(8) . .
N2 P4 Au5 113.6(5) . .
C49 P4 Au5 112.1(6) . .
C43 P4 Au5 112.2(6) . .
C1 N1 P2 120.1(13) . .
C1 N1 P1 119.3(14) . .
P2 N1 P1 119.4(7) . .
C28 N2 P3 119.6(10) . .
C28 N2 P4 122.4(10) . .
P3 N2 P4 117.6(8) . .
N1 C1 C2 112.7(16) . .
C1 C2 C3 107(2) . .
C9 C4 C5 119.1(17) . .
C9 C4 P1 115.4(14) . .
C5 C4 P1 125.6(15) . .
C6 C5 C4 119(2) . .
C7 C6 C5 123(2) . .
C6 C7 C8 122(2) . .
C7 C8 C9 118(2) . .
C4 C9 C8 118.8(19) . .
C11 C10 C15 117(2) . .
C11 C10 P1 123.2(15) . .
C15 C10 P1 119.5(15) . .
C10 C11 C12 119(2) . .
C13 C12 C11 121(3) . .
C14 C13 C12 121(3) . .
C13 C14 C15 120(3) . .
C10 C15 C14 121(2) . .
C21 C16 C17 112.8(19) . .
C21 C16 P2 122.4(15) . .
C17 C16 P2 124.8(16) . .
C18 C17 C16 125(2) . .
C19 C18 C17 115(2) . .
C20 C19 C18 121(2) . .
C21 C20 C19 120(2) . .
C20 C21 C16 125.6(19) . .
C23 C22 C27 123(2) . .
C23 C22 P2 121(2) . .
C27 C22 P2 116(2) . .
C22 C23 C24 123(3) . .
C23 C24 C25 115(3) . .
C26 C25 C24 121(3) . .
C25 C26 C27 120(3) . .
C22 C27 C26 118(2) . .
N2 C28 C29 111.0(16) . .
C28 C29 C30 105.0(19) . .
C32 C31 C36 119.4(16) . .
C32 C31 P3 123.8(15) . .
C36 C31 P3 116.7(14) . .
C31 C32 C33 118(2) . .
C34 C33 C32 123(2) . .
C33 C34 C35 118(2) . .
C36 C35 C34 123(2) . .
C35 C36 C31 119(2) . .
C38 C37 C42 122.5(17) . .
C38 C37 P3 118.7(14) . .
C42 C37 P3 118.6(13) . .
C37 C38 C39 117.6(19) . .
C40 C39 C38 119(2) . .
C41 C40 C39 121(2) . .
C40 C41 C42 121(2) . .
C41 C42 C37 119.2(18) . .
C44 C43 C48 118.6(18) . .
C44 C43 P4 119.2(15) . .
C48 C43 P4 122.2(14) . .
C43 C44 C45 123(2) . .
C46 C45 C44 119(2) . .
C45 C46 C47 119(2) . .
C48 C47 C46 120(2) . .
C47 C48 C43 120(2) . .
C50 C49 C54 117.2(16) . .
C50 C49 P4 125.9(13) . .
C54 C49 P4 116.9(14) . .
C49 C50 C51 120.0(18) . .
C52 C51 C50 122(2) . .
C53 C52 C51 120(2) . .
C52 C53 C54 121.4(19) . .
C53 C54 C49 118.5(19) . .
O4 Cl1 O4 94(4) . 2_656
O4 Cl1 O3 110(3) . 2_656
O4 Cl1 O3 107(3) 2_656 2_656
O4 Cl1 O3 107(3) . .
O4 Cl1 O3 110(3) 2_656 .
O3 Cl1 O3 124(4) 2_656 .
O2 Cl2 O2 115(3) 2_556 .
O2 Cl2 O1 102.8(18) 2_556 .
O2 Cl2 O1 114.3(19) . .
O2 Cl2 O1 114.3(19) 2_556 2_556
O2 Cl2 O1 102.8(18) . 2_556
O1 Cl2 O1 108(3) . 2_556
Cl4 C55 Cl3 120(2) . .
Cl5 C56 Cl6 109.3(18) . .
C57 Cl7 Cl8 42.9(12) . .
C57 Cl8 Cl7 43.0(12) . .
Cl8 C57 Cl7 94(2) . .
Cl10 C58 Cl9 118(3) . .
C60 C59 Cl11 96.1(14) . .
C59 C60 Cl12 96.1(14) . .
N1 C1 H1A 109(2) . .

loop_
_geom_bond_atom_site_label_1
_geom_bond_atom_site_label_2
_geom_bond_distance
_geom_bond_site_symmetry_2
Au1 P1 2.263(4) .
Au1 Se1 2.4199(19) .
Au1 Au2 3.0184(12) .
Au1 Au3 3.1554(12) .
Au1 Au4 3.1757(10) .
Au2 P2 2.275(4) .
Au2 Se2 2.4421(17) .
Au2 Au3 3.1656(12) .
Au2 Au5 3.1671(11) 2_656
Au3 Se1 2.433(2) 2_656
Au3 Se1 2.433(2) .
Au3 Au6 3.1500(14) .
Au3 Au1 3.1554(12) 2_656
Au3 Au2 3.1656(12) 2_656
Au4 P3 2.276(5) .
Au4 Se1 2.4415(18) .
Au4 Au5 3.0587(13) .
Au4 Au6 3.1777(10) .
Au5 P4 2.263(5) .
Au5 Se2 2.428(2) 2_656
Au5 Au6 3.0846(9) .
Au5 Au2 3.1671(11) 2_656
Au6 Se2 2.4456(17) .
Au6 Se2 2.4456(17) 2_656
Au6 Au5 3.0846(9) 2_656
Au6 Au4 3.1777(10) 2_656
Se2 Au5 2.428(2) 2_656
P1 N1 1.696(15) .
P1 C10 1.76(2) .
P1 C4 1.789(18) .
P2 N1 1.690(15) .
P2 C16 1.776(19) .
P2 C22 1.84(2) .
P3 N2 1.695(13) .
P3 C31 1.822(16) .
P3 C37 1.828(17) .
P4 N2 1.708(13) .
P4 C49 1.782(17) .
P4 C43 1.786(17) .
N1 C1 1.51(2) .
N2 C28 1.51(2) .
C1 C2 1.54(3) .
C2 C3 1.56(3) .
C4 C9 1.38(3) .
C4 C5 1.40(2) .
C5 C6 1.33(2) .
C6 C7 1.32(3) .
C7 C8 1.33(3) .
C8 C9 1.44(3) .
C10 C11 1.38(2) .
C10 C15 1.41(3) .
C11 C12 1.40(3) .
C12 C13 1.36(4) .
C13 C14 1.27(3) .
C14 C15 1.41(3) .
C16 C21 1.39(2) .
C16 C17 1.43(3) .
C17 C18 1.42(3) .
C18 C19 1.41(3) .
C19 C20 1.39(3) .
C20 C21 1.32(2) .
C22 C23 1.33(3) .
C22 C27 1.37(3) .
C23 C24 1.43(3) .
C24 C25 1.47(4) .
C25 C26 1.36(4) .
C26 C27 1.43(3) .
C28 C29 1.53(3) .
C29 C30 1.55(3) .
C31 C32 1.36(2) .
C31 C36 1.43(2) .
C32 C33 1.41(3) .
C33 C34 1.34(3) .
C34 C35 1.38(3) .
C35 C36 1.35(3) .
C37 C38 1.35(2) .
C37 C42 1.38(2) .
C38 C39 1.43(3) .
C39 C40 1.39(3) .
C40 C41 1.35(3) .
C41 C42 1.36(3) .
C43 C44 1.35(2) .
C43 C48 1.40(2) .
C44 C45 1.38(3) .
C45 C46 1.36(3) .
C46 C47 1.40(3) .
C47 C48 1.37(3) .
C49 C50 1.36(2) .
C49 C54 1.45(2) .
C50 C51 1.36(3) .
C51 C52 1.33(3) .
C52 C53 1.32(3) .
C53 C54 1.36(3) .
Cl1 O4 1.34(6) .
Cl1 O4 1.34(5) 2_656
Cl1 O3 1.43(5) 2_656
Cl1 O3 1.43(5) .
O1 Cl2 1.47(3) .
O2 Cl2 1.25(3) .
Cl2 O2 1.25(3) 2_556
Cl2 O1 1.47(3) 2_556
Cl3 C55 1.80(3) .
Cl4 C55 1.46(3) .
Cl5 C56 1.702(19) .
Cl6 C56 1.739(19) .
Cl7 C57 1.69(2) .
Cl7 Cl8 2.47(4) .
Cl8 C57 1.69(2) .
Cl9 C58 1.71(2) .
Cl10 C58 1.71(2) .
Cl11 C59 1.83(3) .
Cl12 C60 1.83(3) .
C59 C60 1.82(3) .
C1 H1A 0.97(2) .
